data_7244056
loop_
_publ_author_name
'Hughes, David S.'
'Bingham, Ann L.'
'Hursthouse, Michael B.'
'Threlfall, Terry L.'
'Bond, Andrew D.'

_publ_section_title
;
 The extensive solid-form landscape of sulfathiazole: geometrical
 similarity and interaction energies
;
_journal_issue 3
_journal_name_full CrystEngComm
_journal_page_first 609
_journal_page_last 619
_journal_paper_doi 10.1039/D1CE01516H
_journal_volume 24
_journal_year 2022
_chemical_absolute_configuration unk
_chemical_formula_moiety '2(C9 H9 N3 O2 S2), C7 H12 O4'
_chemical_formula_sum 'C25 H30 N6 O8 S4'
_chemical_formula_weight 670.79
_chemical_name_common 'Sulfathiazole, diethylmalonate solvate'
_chemical_name_systematic 'Sulfathiazole, diethylmalonate (2:1) solvate'
_space_group_crystal_system monoclinic
_space_group_IT_number 7
_space_group_name_Hall 'P -2yc'
_space_group_name_H-M_alt 'P 1 c 1'
_atom_sites_solution_hydrogens geom
_atom_sites_solution_primary dual
_atom_sites_solution_secondary difmap
_audit_creation_method SHELXL-2018/1
_audit_update_record
;
2021-11-08 deposited with the CCDC.	2021-12-10 downloaded from the CCDC.
;
_cell_angle_alpha 90
_cell_angle_beta 101.37(2)
_cell_angle_gamma 90
_cell_formula_units_Z 2
_cell_length_a 8.409(2)
_cell_length_b 16.640(1)
_cell_length_c 11.274(1)
_cell_measurement_reflns_used 50
_cell_measurement_temperature 150(2)
_cell_measurement_theta_max 44.39
_cell_measurement_theta_min 2.66
_cell_volume 1546.6(4)
_computing_cell_refinement 'CAD4 Express (Enraf Nonius, 1992)'
_computing_data_collection 'CAD4 Express (Enraf Nonius, 1992)'
_computing_data_reduction 'XCAD4 (Harms, 1996)'
_computing_molecular_graphics 'Mercury (Macrae et al., 2008)'
_computing_publication_material SHELXL
_computing_structure_refinement 'SHELXL (Sheldrick, 2015)'
_computing_structure_solution 'SHELXT (Sheldrick, 2015)'
_diffrn_ambient_temperature 150(2)
_diffrn_measured_fraction_theta_full 0.998
_diffrn_measured_fraction_theta_max 0.998
_diffrn_measurement_device_type 'Enraf Nonius TurboCAD4'
_diffrn_measurement_method 'non-profiled omega scans'
_diffrn_radiation_type CuK\a
_diffrn_radiation_wavelength 1.54178
_diffrn_reflns_av_R_equivalents 0.0213
_diffrn_reflns_av_unetI/netI 0.0186
_diffrn_reflns_Laue_measured_fraction_full 0.998
_diffrn_reflns_Laue_measured_fraction_max 0.998
_diffrn_reflns_limit_h_max 0
_diffrn_reflns_limit_h_min -7
_diffrn_reflns_limit_k_max 0
_diffrn_reflns_limit_k_min -15
_diffrn_reflns_limit_l_max 10
_diffrn_reflns_limit_l_min -10
_diffrn_reflns_number 1335
_diffrn_reflns_point_group_measured_fraction_full 0.548
_diffrn_reflns_point_group_measured_fraction_max 0.548
_diffrn_reflns_theta_full 44.388
_diffrn_reflns_theta_max 44.388
_diffrn_reflns_theta_min 2.655
_diffrn_source 'fine-focus sealed tube'
_exptl_absorpt_coefficient_mu 3.313
_exptl_absorpt_correction_T_max 0.999
_exptl_absorpt_correction_T_min 0.574
_exptl_absorpt_correction_type psi-scan
_exptl_absorpt_process_details 'North, Phillips & Mathews, 1968'
_exptl_crystal_colour colourless
_exptl_crystal_density_diffrn 1.440
_exptl_crystal_description block
_exptl_crystal_F_000 700
_exptl_crystal_size_max 0.300
_exptl_crystal_size_mid 0.200
_exptl_crystal_size_min 0.200
_refine_diff_density_max 0.356
_refine_diff_density_min -0.239
_refine_diff_density_rms 0.048
_refine_ls_abs_structure_details
;
Insufficient number of Friedel pairs to state result with any confidence.
Classical Flack method preferred over Parsons because s.u. lower.
;
_refine_ls_abs_structure_Flack 0.03(4)
_refine_ls_extinction_method none
_refine_ls_goodness_of_fit_ref 1.055
_refine_ls_hydrogen_treatment constr
_refine_ls_matrix_type full
_refine_ls_number_parameters 388
_refine_ls_number_reflns 1335
_refine_ls_number_restraints 78
_refine_ls_restrained_S_all 1.077
_refine_ls_R_factor_all 0.0406
_refine_ls_R_factor_gt 0.0396
_refine_ls_shift/su_max 0.000
_refine_ls_shift/su_mean 0.000
_refine_ls_structure_factor_coef Fsqd
_refine_ls_weighting_details 'w=1/[\s^2^(Fo^2^)+(0.0979P)^2^+1.0441P] where P=(Fo^2^+2Fc^2^)/3'
_refine_ls_weighting_scheme calc
_refine_ls_wR_factor_gt 0.1131
_refine_ls_wR_factor_ref 0.1141
_reflns_Friedel_coverage 0.092
_reflns_Friedel_fraction_full 0.092
_reflns_Friedel_fraction_max 0.092
_reflns_number_gt 1302
_reflns_number_total 1335
_reflns_threshold_expression 'I > 2\s(I)'
_cod_data_source_file d1ce01516h2.cif
_cod_data_source_block 3
_cod_depositor_comments 'Adding full bibliography for 7244056--7244077.cif.'
_cod_original_sg_symbol_H-M 'P c'
_cod_database_code 7244056
_shelx_space_group_comment
;
The symmetry employed for this shelxl refinement is uniquely defined
by the following loop, which should always be used as a source of
symmetry information in preference to the above space-group names.
They are only intended as comments.
;
_shelx_estimated_absorpt_t_min 0.436
_shelx_estimated_absorpt_t_max 0.557

loop_
_space_group_symop_operation_xyz
'x, y, z'
'x, -y, z+1/2'

loop_
_atom_site_label
_atom_site_type_symbol
_atom_site_fract_x
_atom_site_fract_y
_atom_site_fract_z
_atom_site_U_iso_or_equiv
_atom_site_adp_type
_atom_site_occupancy
_atom_site_site_symmetry_order
_atom_site_calc_flag
_atom_site_refinement_flags_posn
_atom_site_refinement_flags_adp
_atom_site_refinement_flags_occupancy
_atom_site_disorder_assembly
_atom_site_disorder_group
S11 S 0.3084(3) 0.42303(15) 0.3974(2) 0.0453(8) Uani 1 1 d . . . . .
S12 S 0.3564(4) 0.27188(19) 0.2171(3) 0.0724(10) Uani 1 1 d . . . . .
O11 O 0.1956(8) 0.4652(4) 0.4563(8) 0.067(2) Uani 1 1 d . . . . .
O12 O 0.2838(9) 0.4287(4) 0.2669(6) 0.058(2) Uani 1 1 d . . . . .
N11 N 0.9669(13) 0.5407(7) 0.5958(10) 0.085(3) Uani 1 1 d . . . . .
H10 H 1.048550 0.524920 0.563238 0.127 Uiso 1 1 d R U . . .
H11 H 0.983741 0.574620 0.656908 0.127 Uiso 1 1 d R U . . .
N12 N 0.3046(11) 0.3311(5) 0.4380(7) 0.048(2) Uani 1 1 d . . . . .
N13 N 0.3100(12) 0.1946(6) 0.4004(8) 0.058(2) Uani 1 1 d . . . . .
H17 H 0.292857 0.181921 0.472643 0.087 Uiso 1 1 calc R U . . .
C11 C 0.8153(13) 0.5127(6) 0.5520(9) 0.049(3) Uani 1 1 d . . . . .
C12 C 0.6832(15) 0.5386(7) 0.5987(10) 0.059(3) Uani 1 1 d . . . . .
H12 H 0.699687 0.576207 0.663383 0.070 Uiso 1 1 calc R U . . .
C13 C 0.5302(12) 0.5112(6) 0.5540(9) 0.053(3) Uani 1 1 d . . . . .
H13 H 0.442044 0.528962 0.588507 0.064 Uiso 1 1 calc R U . . .
C14 C 0.5036(12) 0.4579(6) 0.4587(9) 0.044(3) Uani 1 1 d . . . . .
C15 C 0.6319(15) 0.4316(7) 0.4112(9) 0.054(3) Uani 1 1 d . . . . .
H15 H 0.614965 0.393841 0.346691 0.064 Uiso 1 1 calc R U . . .
C16 C 0.7853(13) 0.4597(7) 0.4568(11) 0.060(3) Uani 1 1 d . . . . .
H16 H 0.872981 0.442087 0.421570 0.072 Uiso 1 1 calc R U . . .
C17 C 0.3201(12) 0.2713(8) 0.3656(9) 0.047(3) Uani 1 1 d . . . . .
C18 C 0.3279(17) 0.1368(8) 0.3162(14) 0.077(4) Uani 1 1 d . . . . .
H18 H 0.323756 0.080542 0.329925 0.093 Uiso 1 1 calc R U . . .
C19 C 0.351(2) 0.1677(9) 0.2187(14) 0.089(4) Uani 1 1 d . . . . .
H19 H 0.363521 0.136136 0.151039 0.107 Uiso 1 1 calc R U . . .
S21 S 0.2898(3) 0.08167(15) 0.6933(3) 0.0478(8) Uani 1 1 d . . . . .
S22 S 0.1779(4) 0.22906(17) 0.8556(3) 0.0715(10) Uani 1 1 d . . . . .
O21 O 0.2832(9) 0.0351(4) 0.5847(7) 0.067(2) Uani 1 1 d . . . . .
O22 O 0.1781(9) 0.0622(4) 0.7717(7) 0.064(2) Uani 1 1 d . . . . .
N21 N 0.9619(13) 0.0530(7) 0.9718(12) 0.101(4) Uani 1 1 d . . . . .
H20 H 0.980470 0.046692 1.050848 0.152 Uiso 1 1 d R U . . .
H21 H 1.043560 0.055352 0.933688 0.152 Uiso 1 1 d R U . . .
N22 N 0.2686(10) 0.1737(5) 0.6475(7) 0.043(2) Uani 1 1 d . . . . .
N23 N 0.2253(10) 0.3072(6) 0.6749(8) 0.050(2) Uani 1 1 d . . . . .
H27 H 0.245114 0.320472 0.603698 0.075 Uiso 1 1 calc R U . . .
C21 C 0.8036(15) 0.0593(7) 0.9072(13) 0.061(3) Uani 1 1 d . . . . .
C22 C 0.7731(16) 0.0691(7) 0.7840(13) 0.067(3) Uani 1 1 d . . . . .
H22 H 0.860729 0.072884 0.742504 0.080 Uiso 1 1 calc R U . . .
C23 C 0.6149(15) 0.0736(6) 0.7200(11) 0.060(3) Uani 1 1 d . . . . .
H23 H 0.594279 0.076282 0.634179 0.072 Uiso 1 1 calc R U . . .
C24 C 0.4871(12) 0.0742(5) 0.7800(10) 0.045(3) Uani 1 1 d . . . . .
C25 C 0.5146(15) 0.0675(6) 0.9042(10) 0.053(3) Uani 1 1 d . . . . .
H25 H 0.426661 0.068260 0.945665 0.064 Uiso 1 1 calc R U . . .
C26 C 0.6735(19) 0.0597(7) 0.9680(11) 0.070(4) Uani 1 1 d . . . . .
H26 H 0.693759 0.054626 1.053579 0.084 Uiso 1 1 calc R U . . .
C27 C 0.2285(12) 0.2309(6) 0.7157(9) 0.039(3) Uani 1 1 d . . . . .
C28 C 0.1876(15) 0.3622(8) 0.7563(15) 0.074(4) Uani 1 1 d . . . . .
H28 H 0.183630 0.418359 0.740601 0.088 Uiso 1 1 calc R U . . .
C29 C 0.1575(18) 0.3317(7) 0.8572(13) 0.073(4) Uani 1 1 d . . . . .
H29 H 0.128886 0.361923 0.921345 0.087 Uiso 1 1 calc R U . . .
O31 O 0.7792(9) 0.7148(5) 0.4168(7) 0.079(2) Uani 1 1 d D U . . .
O32 O 0.6193(12) 0.7452(6) 0.5481(9) 0.099(3) Uani 1 1 d D U . . .
O33 O 0.879(3) 0.8234(10) 0.7757(16) 0.195(6) Uani 1 1 d D U . . .
O34 O 0.896(2) 0.6901(9) 0.7846(12) 0.175(5) Uani 1 1 d D U . . .
C30 C 0.686(2) 0.6842(14) 0.2079(14) 0.148(7) Uani 1 1 d D U . . .
H30A H 0.591905 0.671919 0.144394 0.222 Uiso 1 1 calc R U . . .
H30B H 0.738825 0.733230 0.186463 0.222 Uiso 1 1 calc R U . . .
H30C H 0.763320 0.639440 0.215861 0.222 Uiso 1 1 calc R U . . .
C31 C 0.6330(15) 0.6965(11) 0.3244(11) 0.106(5) Uani 1 1 d D U . . .
H31A H 0.554896 0.741601 0.317461 0.127 Uiso 1 1 calc R U . . .
H31B H 0.579495 0.647415 0.346982 0.127 Uiso 1 1 calc R U . . .
C32 C 0.7501(13) 0.7378(8) 0.5206(9) 0.071(3) Uani 1 1 d D U . . .
C33 C 0.9085(13) 0.7575(8) 0.6017(9) 0.079(4) Uani 1 1 d D U . . .
H33A H 0.942676 0.812242 0.583022 0.095 Uiso 1 1 calc R U . . .
H33B H 0.992376 0.719179 0.586715 0.095 Uiso 1 1 calc R U . . .
C34 C 0.895(3) 0.7533(10) 0.7319(14) 0.143(7) Uani 1 1 d D U . . .
C35 C 0.917(3) 0.820(2) 0.9144(18) 0.253(15) Uani 1 1 d D U . . .
H35A H 0.969126 0.768950 0.946413 0.304 Uiso 1 1 calc R U . . .
H35B H 0.981587 0.866452 0.951796 0.304 Uiso 1 1 calc R U . . .
C36 C 0.745(3) 0.8248(16) 0.923(2) 0.190(10) Uani 1 1 d D U . . .
H36A H 0.736462 0.823609 1.008814 0.284 Uiso 1 1 calc R U . . .
H36B H 0.698698 0.874945 0.886445 0.284 Uiso 1 1 calc R U . . .
H36C H 0.686435 0.778993 0.881147 0.284 Uiso 1 1 calc R U . . .

loop_
_atom_site_aniso_label
_atom_site_aniso_U_11
_atom_site_aniso_U_22
_atom_site_aniso_U_33
_atom_site_aniso_U_23
_atom_site_aniso_U_13
_atom_site_aniso_U_12
S11 0.0369(16) 0.0420(18) 0.0570(19) 0.0109(13) 0.0088(13) 0.0008(13)
S12 0.097(2) 0.076(2) 0.0479(18) 0.0023(15) 0.0216(16) 0.0063(18)
O11 0.042(4) 0.049(5) 0.117(6) -0.007(4) 0.029(4) 0.004(4)
O12 0.052(5) 0.060(5) 0.058(5) 0.023(4) 0.002(4) -0.005(4)
N11 0.057(7) 0.095(8) 0.090(8) -0.024(6) -0.015(6) -0.008(6)
N12 0.075(6) 0.034(5) 0.039(5) -0.004(5) 0.020(5) -0.005(4)
N13 0.085(7) 0.041(7) 0.051(6) -0.001(6) 0.019(5) 0.000(5)
C11 0.047(8) 0.062(7) 0.036(6) -0.011(6) 0.006(6) 0.000(6)
C12 0.060(9) 0.067(8) 0.050(7) -0.022(6) 0.014(7) -0.009(7)
C13 0.044(8) 0.060(7) 0.061(7) -0.022(6) 0.021(6) -0.001(6)
C14 0.039(7) 0.041(6) 0.054(7) 0.007(6) 0.015(6) 0.008(5)
C15 0.057(9) 0.065(7) 0.045(6) -0.015(5) 0.025(6) -0.006(6)
C16 0.033(7) 0.081(8) 0.071(8) -0.012(7) 0.022(6) -0.006(6)
C17 0.038(6) 0.054(9) 0.047(7) 0.004(7) 0.003(5) -0.007(5)
C18 0.124(12) 0.048(8) 0.064(9) -0.004(8) 0.028(8) -0.001(7)
C19 0.130(12) 0.085(10) 0.058(9) -0.015(9) 0.030(8) 0.021(9)
S21 0.0440(16) 0.0372(16) 0.0627(18) 0.0005(14) 0.0118(13) -0.0012(12)
S22 0.110(3) 0.0496(19) 0.065(2) 0.0039(16) 0.0425(18) 0.0071(18)
O21 0.083(5) 0.050(4) 0.065(5) -0.017(4) 0.008(4) 0.002(4)
O22 0.046(4) 0.058(5) 0.090(5) 0.019(4) 0.021(4) -0.002(4)
N21 0.061(8) 0.101(9) 0.132(10) 0.014(8) -0.006(8) 0.012(6)
N22 0.045(5) 0.027(5) 0.053(5) 0.002(5) 0.003(4) 0.007(4)
N23 0.066(6) 0.042(6) 0.045(5) -0.005(6) 0.018(5) 0.006(4)
C21 0.039(9) 0.059(7) 0.083(11) 0.006(6) 0.006(8) 0.012(6)
C22 0.043(9) 0.090(9) 0.070(10) 0.000(7) 0.019(8) 0.003(6)
C23 0.059(10) 0.071(8) 0.054(7) -0.004(6) 0.020(8) 0.009(6)
C24 0.039(7) 0.031(6) 0.066(9) -0.002(5) 0.014(7) -0.004(4)
C25 0.069(10) 0.053(7) 0.041(7) -0.005(5) 0.017(7) -0.005(6)
C26 0.084(11) 0.060(7) 0.059(7) 0.008(6) -0.005(10) -0.005(7)
C27 0.042(6) 0.020(7) 0.056(7) -0.001(6) 0.011(5) 0.004(4)
C28 0.081(9) 0.045(8) 0.094(11) 0.008(9) 0.017(8) -0.006(7)
C29 0.114(11) 0.050(7) 0.068(8) -0.004(8) 0.052(8) 0.013(7)
O31 0.067(5) 0.103(6) 0.064(5) -0.010(4) 0.007(4) 0.002(4)
O32 0.079(7) 0.119(8) 0.104(7) 0.005(6) 0.034(6) 0.001(6)
O33 0.213(11) 0.196(11) 0.168(9) -0.055(9) 0.019(8) 0.012(9)
O34 0.205(13) 0.191(13) 0.122(9) 0.022(9) 0.013(9) -0.037(11)
C30 0.121(12) 0.198(17) 0.117(12) -0.063(12) 0.003(10) -0.002(12)
C31 0.092(8) 0.117(9) 0.100(9) -0.019(7) 0.001(8) 0.001(7)
C32 0.076(8) 0.070(7) 0.068(8) 0.011(6) 0.019(7) 0.006(6)
C33 0.085(8) 0.092(8) 0.063(7) -0.009(6) 0.023(7) -0.018(7)
C34 0.135(11) 0.146(11) 0.147(12) 0.023(10) 0.024(9) -0.010(10)
C35 0.238(18) 0.259(19) 0.259(18) -0.003(12) 0.043(12) 0.010(12)
C36 0.192(18) 0.197(19) 0.198(18) -0.018(15) 0.082(16) 0.007(15)

loop_
_atom_type_symbol
_atom_type_description
_atom_type_scat_dispersion_real
_atom_type_scat_dispersion_imag
_atom_type_scat_source
C C 0.0181 0.0091 'International Tables Vol C Tables 4.2.6.8 and 6.1.1.4'
H H 0.0000 0.0000 'International Tables Vol C Tables 4.2.6.8 and 6.1.1.4'
N N 0.0311 0.0180 'International Tables Vol C Tables 4.2.6.8 and 6.1.1.4'
O O 0.0492 0.0322 'International Tables Vol C Tables 4.2.6.8 and 6.1.1.4'
S S 0.3331 0.5567 'International Tables Vol C Tables 4.2.6.8 and 6.1.1.4'

loop_
_geom_angle_atom_site_label_1
_geom_angle_atom_site_label_2
_geom_angle_atom_site_label_3
_geom_angle
_geom_angle_site_symmetry_1
_geom_angle_site_symmetry_3
_geom_angle_publ_flag
O11 S11 O12 117.4(5) . . ?
O11 S11 N12 106.4(4) . . ?
O12 S11 N12 110.3(4) . . ?
O11 S11 C14 108.0(5) . . ?
O12 S11 C14 108.3(5) . . ?
N12 S11 C14 105.9(5) . . ?
C19 S12 C17 88.5(7) . . ?
C11 N11 H10 120.0 . . ?
C11 N11 H11 120.0 . . ?
H10 N11 H11 120.0 . . ?
C17 N12 S11 122.6(7) . . ?
C17 N13 C18 116.0(10) . . ?
C17 N13 H17 122.0 . . ?
C18 N13 H17 122.0 . . ?
N11 C11 C16 121.3(10) . . ?
N11 C11 C12 121.4(10) . . ?
C16 C11 C12 117.3(9) . . ?
C13 C12 C11 121.5(9) . . ?
C13 C12 H12 119.2 . . ?
C11 C12 H12 119.2 . . ?
C12 C13 C14 120.0(9) . . ?
C12 C13 H13 120.0 . . ?
C14 C13 H13 120.0 . . ?
C15 C14 C13 119.5(9) . . ?
C15 C14 S11 119.4(8) . . ?
C13 C14 S11 121.1(8) . . ?
C14 C15 C16 120.0(10) . . ?
C14 C15 H15 120.0 . . ?
C16 C15 H15 120.0 . . ?
C11 C16 C15 121.7(10) . . ?
C11 C16 H16 119.1 . . ?
C15 C16 H16 119.1 . . ?
N12 C17 N13 121.3(9) . . ?
N12 C17 S12 130.2(9) . . ?
N13 C17 S12 108.5(9) . . ?
C19 C18 N13 111.8(12) . . ?
C19 C18 H18 124.1 . . ?
N13 C18 H18 124.1 . . ?
C18 C19 S12 115.2(10) . . ?
C18 C19 H19 122.4 . . ?
S12 C19 H19 122.4 . . ?
O21 S21 O22 118.5(5) . . ?
O21 S21 N22 104.8(4) . . ?
O22 S21 N22 111.3(5) . . ?
O21 S21 C24 108.0(5) . . ?
O22 S21 C24 107.4(5) . . ?
N22 S21 C24 106.2(4) . . ?
C27 S22 C29 92.0(6) . . ?
C21 N21 H20 120.0 . . ?
C21 N21 H21 120.0 . . ?
H20 N21 H21 120.0 . . ?
C27 N22 S21 121.8(7) . . ?
C27 N23 C28 113.0(10) . . ?
C27 N23 H27 123.5 . . ?
C28 N23 H27 123.5 . . ?
C22 C21 N21 120.5(13) . . ?
C22 C21 C26 119.1(10) . . ?
N21 C21 C26 120.3(13) . . ?
C21 C22 C23 120.2(11) . . ?
C21 C22 H22 119.9 . . ?
C23 C22 H22 119.9 . . ?
C24 C23 C22 120.4(10) . . ?
C24 C23 H23 119.8 . . ?
C22 C23 H23 119.8 . . ?
C25 C24 C23 120.5(10) . . ?
C25 C24 S21 121.5(9) . . ?
C23 C24 S21 118.0(8) . . ?
C24 C25 C26 119.0(10) . . ?
C24 C25 H25 120.5 . . ?
C26 C25 H25 120.5 . . ?
C25 C26 C21 120.7(10) . . ?
C25 C26 H26 119.7 . . ?
C21 C26 H26 119.7 . . ?
N22 C27 N23 118.4(9) . . ?
N22 C27 S22 131.8(8) . . ?
N23 C27 S22 109.8(8) . . ?
C29 C28 N23 115.4(11) . . ?
C29 C28 H28 122.3 . . ?
N23 C28 H28 122.3 . . ?
C28 C29 S22 109.8(10) . . ?
C28 C29 H29 125.1 . . ?
S22 C29 H29 125.1 . . ?
C32 O31 C31 114.7(9) . . ?
C34 O33 C35 110(2) . . ?
C31 C30 H30A 109.5 . . ?
C31 C30 H30B 109.5 . . ?
H30A C30 H30B 109.5 . . ?
C31 C30 H30C 109.5 . . ?
H30A C30 H30C 109.5 . . ?
H30B C30 H30C 109.5 . . ?
O31 C31 C30 107.4(11) . . ?
O31 C31 H31A 110.2 . . ?
C30 C31 H31A 110.2 . . ?
O31 C31 H31B 110.2 . . ?
C30 C31 H31B 110.2 . . ?
H31A C31 H31B 108.5 . . ?
O32 C32 O31 127.2(10) . . ?
O32 C32 C33 124.6(10) . . ?
O31 C32 C33 108.1(9) . . ?
C32 C33 C34 110.9(12) . . ?
C32 C33 H33A 109.5 . . ?
C34 C33 H33A 109.5 . . ?
C32 C33 H33B 109.5 . . ?
C34 C33 H33B 109.5 . . ?
H33A C33 H33B 108.1 . . ?
O34 C34 O33 126.5(17) . . ?
O34 C34 C33 121.8(15) . . ?
O33 C34 C33 111.6(15) . . ?
C36 C35 O33 93.4(19) . . ?
C36 C35 H35A 113.0 . . ?
O33 C35 H35A 113.0 . . ?
C36 C35 H35B 113.0 . . ?
O33 C35 H35B 113.0 . . ?
H35A C35 H35B 110.4 . . ?
C35 C36 H36A 109.5 . . ?
C35 C36 H36B 109.5 . . ?
H36A C36 H36B 109.5 . . ?
C35 C36 H36C 109.5 . . ?
H36A C36 H36C 109.5 . . ?
H36B C36 H36C 109.5 . . ?

loop_
_geom_bond_atom_site_label_1
_geom_bond_atom_site_label_2
_geom_bond_distance
_geom_bond_site_symmetry_2
_geom_bond_publ_flag
S11 O11 1.443(8) . ?
S11 O12 1.448(7) . ?
S11 N12 1.599(9) . ?
S11 C14 1.749(10) . ?
S12 C19 1.735(15) . ?
S12 C17 1.759(11) . ?
N11 C11 1.356(14) . ?
N11 H10 0.8800 . ?
N11 H11 0.8800 . ?
N12 C17 1.310(13) . ?
N13 C17 1.343(14) . ?
N13 C18 1.381(16) . ?
N13 H17 0.8800 . ?
C11 C16 1.373(14) . ?
C11 C12 1.389(14) . ?
C12 C13 1.364(15) . ?
C12 H12 0.9500 . ?
C13 C14 1.378(13) . ?
C13 H13 0.9500 . ?
C14 C15 1.367(14) . ?
C15 C16 1.374(15) . ?
C15 H15 0.9500 . ?
C16 H16 0.9500 . ?
C18 C19 1.261(18) . ?
C18 H18 0.9500 . ?
C19 H19 0.9500 . ?
S21 O21 1.440(8) . ?
S21 O22 1.448(8) . ?
S21 N22 1.614(8) . ?
S21 C24 1.756(11) . ?
S22 C27 1.712(11) . ?
S22 C29 1.717(13) . ?
N21 C21 1.389(16) . ?
N21 H20 0.8800 . ?
N21 H21 0.8800 . ?
N22 C27 1.310(12) . ?
N23 C27 1.349(13) . ?
N23 C28 1.375(16) . ?
N23 H27 0.8800 . ?
C21 C22 1.372(17) . ?
C21 C26 1.401(17) . ?
C22 C23 1.385(17) . ?
C22 H22 0.9500 . ?
C23 C24 1.378(15) . ?
C23 H23 0.9500 . ?
C24 C25 1.378(14) . ?
C25 C26 1.392(17) . ?
C25 H25 0.9500 . ?
C26 H26 0.9500 . ?
C28 C29 1.315(18) . ?
C28 H28 0.9500 . ?
C29 H29 0.9500 . ?
O31 C32 1.299(10) . ?
O31 C31 1.478(10) . ?
O32 C32 1.206(9) . ?
O33 C34 1.283(11) . ?
O33 C35 1.534(12) . ?
O34 C34 1.206(11) . ?
C30 C31 1.483(11) . ?
C30 H30A 0.9800 . ?
C30 H30B 0.9800 . ?
C30 H30C 0.9800 . ?
C31 H31A 0.9900 . ?
C31 H31B 0.9900 . ?
C32 C33 1.496(10) . ?
C33 C34 1.497(11) . ?
C33 H33A 0.9900 . ?
C33 H33B 0.9900 . ?
C35 C36 1.470(12) . ?
C35 H35A 0.9900 . ?
C35 H35B 0.9900 . ?
C36 H36A 0.9800 . ?
C36 H36B 0.9800 . ?
C36 H36C 0.9800 . ?

loop_
_geom_hbond_atom_site_label_D
_geom_hbond_atom_site_label_H
_geom_hbond_atom_site_label_A
_geom_hbond_distance_DH
_geom_hbond_distance_HA
_geom_hbond_distance_DA
_geom_hbond_angle_DHA
_geom_hbond_site_symmetry_A
_geom_hbond_publ_flag
N11 H10 O11 0.88 2.13 2.990(14) 163.9 1_655 yes
N11 H11 O12 0.88 2.58 3.009(12) 110.6 2_665 yes
N11 H11 O34 0.88 2.59 3.40(2) 152.9 . yes
N13 H17 N22 0.88 2.03 2.896(13) 169.3 . yes
N21 H21 O22 0.88 2.33 3.168(16) 158.5 1_655 yes
N23 H27 N12 0.88 2.04 2.906(12) 170.1 . yes

loop_
_geom_torsion_atom_site_label_1
_geom_torsion_atom_site_label_2
_geom_torsion_atom_site_label_3
_geom_torsion_atom_site_label_4
_geom_torsion
_geom_torsion_site_symmetry_1
_geom_torsion_site_symmetry_2
_geom_torsion_site_symmetry_3
_geom_torsion_site_symmetry_4
_geom_torsion_publ_flag
O11 S11 N12 C17 144.7(8) . . . . ?
O12 S11 N12 C17 16.3(9) . . . . ?
C14 S11 N12 C17 -100.6(9) . . . . ?
N11 C11 C12 C13 179.3(11) . . . . ?
C16 C11 C12 C13 1.4(16) . . . . ?
C11 C12 C13 C14 -1.3(16) . . . . ?
C12 C13 C14 C15 1.2(15) . . . . ?
C12 C13 C14 S11 -178.8(8) . . . . ?
O11 S11 C14 C15 -175.0(8) . . . . ?
O12 S11 C14 C15 -46.9(9) . . . . ?
N12 S11 C14 C15 71.4(9) . . . . ?
O11 S11 C14 C13 5.1(9) . . . . ?
O12 S11 C14 C13 133.2(8) . . . . ?
N12 S11 C14 C13 -108.5(9) . . . . ?
C13 C14 C15 C16 -1.4(15) . . . . ?
S11 C14 C15 C16 178.6(8) . . . . ?
N11 C11 C16 C15 -179.5(10) . . . . ?
C12 C11 C16 C15 -1.6(16) . . . . ?
C14 C15 C16 C11 1.7(16) . . . . ?
S11 N12 C17 N13 -177.3(7) . . . . ?
S11 N12 C17 S12 3.2(14) . . . . ?
C18 N13 C17 N12 179.9(10) . . . . ?
C18 N13 C17 S12 -0.5(12) . . . . ?
C19 S12 C17 N12 -179.6(11) . . . . ?
C19 S12 C17 N13 0.8(9) . . . . ?
C17 N13 C18 C19 -0.3(17) . . . . ?
N13 C18 C19 S12 1.0(18) . . . . ?
C17 S12 C19 C18 -1.1(13) . . . . ?
O21 S21 N22 C27 162.8(7) . . . . ?
O22 S21 N22 C27 33.5(9) . . . . ?
C24 S21 N22 C27 -83.1(9) . . . . ?
N21 C21 C22 C23 178.6(11) . . . . ?
C26 C21 C22 C23 -4.6(17) . . . . ?
C21 C22 C23 C24 4.8(16) . . . . ?
C22 C23 C24 C25 -2.2(15) . . . . ?
C22 C23 C24 S21 178.9(8) . . . . ?
O21 S21 C24 C25 -140.9(8) . . . . ?
O22 S21 C24 C25 -12.1(9) . . . . ?
N22 S21 C24 C25 107.1(8) . . . . ?
O21 S21 C24 C23 37.9(9) . . . . ?
O22 S21 C24 C23 166.8(8) . . . . ?
N22 S21 C24 C23 -74.0(9) . . . . ?
C23 C24 C25 C26 -0.4(15) . . . . ?
S21 C24 C25 C26 178.4(8) . . . . ?
C24 C25 C26 C21 0.5(17) . . . . ?
C22 C21 C26 C25 2.0(18) . . . . ?
N21 C21 C26 C25 178.8(11) . . . . ?
S21 N22 C27 N23 175.0(6) . . . . ?
S21 N22 C27 S22 -4.3(13) . . . . ?
C28 N23 C27 N22 -177.7(9) . . . . ?
C28 N23 C27 S22 1.8(10) . . . . ?
C29 S22 C27 N22 178.2(11) . . . . ?
C29 S22 C27 N23 -1.2(8) . . . . ?
C27 N23 C28 C29 -1.6(15) . . . . ?
N23 C28 C29 S22 0.7(15) . . . . ?
C27 S22 C29 C28 0.3(11) . . . . ?
C32 O31 C31 C30 171.2(14) . . . . ?
C31 O31 C32 O32 0.1(19) . . . . ?
C31 O31 C32 C33 -177.4(11) . . . . ?
O32 C32 C33 C34 24.3(18) . . . . ?
O31 C32 C33 C34 -158.1(12) . . . . ?
C35 O33 C34 O34 18(4) . . . . ?
C35 O33 C34 C33 -162.8(18) . . . . ?
C32 C33 C34 O34 79(2) . . . . ?
C32 C33 C34 O33 -100.5(19) . . . . ?
C34 O33 C35 C36 -104(3) . . . . ?
